data_7201756
loop_
_publ_author_name
'Mohamed, Sharmarke'
'Barnett, Sarah A.'
'Tocher, Derek A.'
'Price, Sarah L.'
'Shankland, Kenneth'
'Leech, Charlotte K.'

_publ_section_title
;
 Discovery of three polymorphs of 7-fluoroisatin reveals challenges in
 using computational crystal structure prediction as a complement to
 experimental screening
;
_journal_name_full CrystEngComm
_journal_paper_doi 10.1039/b714566g
_journal_year 2008
_chemical_formula_moiety 'C8 H4 F N O2'
_chemical_formula_sum 'C8 H4 F N O2'
_chemical_formula_weight 165.12
_chemical_name_common '7-Fluoroisatin Form III'
_chemical_name_systematic
;
7-Fluoroisatin Form III
;
_space_group_IT_number 14
_symmetry_cell_setting monoclinic
_symmetry_space_group_name_Hall '-P 2yab'
_symmetry_space_group_name_H-M 'P 1 21/a 1'
_atom_sites_solution_hydrogens difmap
_atom_sites_solution_primary direct
_atom_sites_solution_secondary direct
_audit_creation_method SHELXL-97
_cell_angle_alpha 90.00
_cell_angle_beta 91.702(3)
_cell_angle_gamma 90.00
_cell_formula_units_Z 8
_cell_length_a 7.1988(3)
_cell_length_b 12.7677(5)
_cell_length_c 14.9468(7)
_cell_measurement_reflns_used 3220
_cell_measurement_temperature 123(2)
_cell_measurement_theta_max 28.5786
_cell_measurement_theta_min 2.7152
_cell_volume 1373.19(10)
_computing_cell_refinement
;
CrysAlis RED, Oxford Diffraction Ltd., Version 1.171.31.5
;
_computing_data_collection
;
CrysAlis CCD, Oxford Diffraction Ltd., Version 1.171.31.5
;
_computing_data_reduction
;
CrysAlis RED, Oxford Diffraction Ltd., Version 1.171.31.5
;
_computing_molecular_graphics 'Bruker SHELXTL'
_computing_publication_material 'Bruker SHELXTL and local programs'
_computing_structure_refinement 'SHELXL-97 (Sheldrick, 1997)'
_computing_structure_solution 'SHELXS-97 (Sheldrick, 1990)'
_diffrn_ambient_temperature 123(2)
_diffrn_detector_area_resol_mean 15.9745
_diffrn_measured_fraction_theta_full 0.998
_diffrn_measured_fraction_theta_max 0.998
_diffrn_measurement_device_type 'Oxford Diffraction Gemini'
_diffrn_measurement_method '/w scans'
_diffrn_radiation_monochromator graphite
_diffrn_radiation_source 'Enhance (Mu) X-ray Source'
_diffrn_radiation_type MoK\a
_diffrn_radiation_wavelength 0.71073
_diffrn_reflns_av_R_equivalents 0.0633
_diffrn_reflns_av_sigmaI/netI 0.0463
_diffrn_reflns_limit_h_max 8
_diffrn_reflns_limit_h_min -8
_diffrn_reflns_limit_k_max 15
_diffrn_reflns_limit_k_min -15
_diffrn_reflns_limit_l_max 17
_diffrn_reflns_limit_l_min -17
_diffrn_reflns_number 11725
_diffrn_reflns_theta_full 25.00
_diffrn_reflns_theta_max 25.02
_diffrn_reflns_theta_min 2.73
_diffrn_standards_decay_% 0
_diffrn_standards_number 0
_exptl_absorpt_coefficient_mu 0.134
_exptl_absorpt_correction_T_max 0.9960
_exptl_absorpt_correction_T_min 0.9710
_exptl_absorpt_correction_type analytical
_exptl_absorpt_process_details
;
CrysAlis RED, Oxford Diffraction Ltd.,
Version 1.171.31.5
Analytical numeric absorption correction using a multifaceted crystal
model based on expressions derived by R.C. Clark & J.S. Reid.
(Clark, R. C. & Reid, J. S. (1995). Acta Cryst. A51, 887-897)
;
_exptl_crystal_colour Yellow
_exptl_crystal_density_diffrn 1.597
_exptl_crystal_density_method 'not measured'
_exptl_crystal_description Plate
_exptl_crystal_F_000 672
_exptl_crystal_size_max 0.22
_exptl_crystal_size_mid 0.15
_exptl_crystal_size_min 0.03
_refine_diff_density_max 0.357
_refine_diff_density_min -0.228
_refine_diff_density_rms 0.104
_refine_ls_extinction_method none
_refine_ls_goodness_of_fit_ref 1.168
_refine_ls_hydrogen_treatment refall
_refine_ls_matrix_type full
_refine_ls_number_parameters 249
_refine_ls_number_reflns 2424
_refine_ls_number_restraints 0
_refine_ls_restrained_S_all 1.168
_refine_ls_R_factor_all 0.1265
_refine_ls_R_factor_gt 0.0787
_refine_ls_shift/su_max 0.000
_refine_ls_shift/su_mean 0.000
_refine_ls_structure_factor_coef Fsqd
_refine_ls_weighting_details 'calc w=1/[\s^2^(Fo^2^)+(0.0801P)^2^+0.0000P] where P=(Fo^2^+2Fc^2^)/3'
_refine_ls_weighting_scheme calc
_refine_ls_wR_factor_gt 0.1514
_refine_ls_wR_factor_ref 0.1757
_reflns_number_gt 1645
_reflns_number_total 2424
_reflns_threshold_expression >2sigma(I)
_cod_data_source_file b714566g.txt
_cod_data_source_block 06isis050_e_reint
_cod_depositor_comments
;
The following automatic conversions were performed:
'_symmetry_cell_setting' value 'Monoclinic' changed to 'monoclinic'
according to '/home/saulius/struct/CIF-dictionaries/cif_core.dic'
dictionary named 'cif_core.dic' version 2.4.1 from 2010-06-29.

Automatic conversion script
Id: cif_fix_enum 1527 2010-12-29 10:47:43Z saulius 
;
_cod_original_sg_symbol_H-M P2(1)/a
_cod_database_code 7201756

loop_
_symmetry_equiv_pos_as_xyz
'x, y, z'
'-x+1/2, y+1/2, -z'
'-x, -y, -z'
'x-1/2, -y-1/2, z'

loop_
_atom_site_label
_atom_site_type_symbol
_atom_site_fract_x
_atom_site_fract_y
_atom_site_fract_z
_atom_site_U_iso_or_equiv
_atom_site_adp_type
_atom_site_occupancy
_atom_site_symmetry_multiplicity
_atom_site_calc_flag
_atom_site_refinement_flags
_atom_site_disorder_assembly
_atom_site_disorder_group
C1 C 0.4924(4) 0.6311(3) 0.7243(2) 0.0371(9) Uani 1 1 d . . .
C2 C 0.5203(4) 0.5107(3) 0.7361(2) 0.0345(8) Uani 1 1 d . . .
C3 C 0.4323(4) 0.4857(3) 0.8204(2) 0.0366(9) Uani 1 1 d . . .
C4 C 0.4123(5) 0.3931(3) 0.8669(3) 0.0464(10) Uani 1 1 d . . .
H1 H 0.461(4) 0.332(3) 0.848(3) 0.049(11) Uiso 1 1 d . . .
C5 C 0.3181(5) 0.3953(4) 0.9464(3) 0.0520(11) Uani 1 1 d . . .
H2 H 0.306(4) 0.330(3) 0.976(2) 0.046(10) Uiso 1 1 d . . .
C6 C 0.2464(5) 0.4873(3) 0.9779(3) 0.0489(11) Uani 1 1 d . . .
H3 H 0.174(6) 0.491(3) 1.029(3) 0.092(16) Uiso 1 1 d . . .
C7 C 0.2681(5) 0.5788(3) 0.9315(2) 0.0427(9) Uani 1 1 d . . .
C8 C 0.3616(4) 0.5794(3) 0.8522(2) 0.0351(8) Uani 1 1 d . . .
N1 N 0.3979(4) 0.6634(2) 0.7962(2) 0.0378(7) Uani 1 1 d . . .
H4 H 0.371(5) 0.727(3) 0.803(2) 0.047(11) Uiso 1 1 d . . .
O1 O 0.5485(3) 0.68334(19) 0.66349(17) 0.0443(7) Uani 1 1 d . . .
O2 O 0.6007(3) 0.4570(2) 0.68425(17) 0.0444(7) Uani 1 1 d . . .
F1 F 0.1961(3) 0.66933(18) 0.96125(15) 0.0636(7) Uani 1 1 d . . .
C11 C 0.5573(4) 1.0590(3) 0.2407(2) 0.0342(8) Uani 1 1 d . . .
C12 C 0.5237(4) 0.9389(3) 0.2373(2) 0.0375(9) Uani 1 1 d . . .
C13 C 0.4210(4) 0.9147(3) 0.3180(2) 0.0375(9) Uani 1 1 d . . .
C14 C 0.3487(5) 0.8239(3) 0.3512(3) 0.0467(10) Uani 1 1 d . . .
H11 H 0.369(4) 0.764(3) 0.321(2) 0.046(11) Uiso 1 1 d . . .
C15 C 0.2535(5) 0.8277(3) 0.4304(3) 0.0516(11) Uani 1 1 d . . .
H12 H 0.204(4) 0.766(2) 0.4489(19) 0.024(8) Uiso 1 1 d . . .
C16 C 0.2306(5) 0.9213(3) 0.4746(3) 0.0472(10) Uani 1 1 d . . .
H13 H 0.166(5) 0.926(3) 0.528(3) 0.067(13) Uiso 1 1 d . . .
C17 C 0.3032(4) 1.0116(3) 0.4404(2) 0.0394(9) Uani 1 1 d . . .
C18 C 0.3985(4) 1.0096(3) 0.3619(2) 0.0336(8) Uani 1 1 d . . .
N11 N 0.4801(4) 1.0925(2) 0.31649(19) 0.0365(7) Uani 1 1 d . . .
H14 H 0.468(4) 1.162(3) 0.332(2) 0.046(11) Uiso 1 1 d . . .
O11 O 0.6375(3) 1.11093(19) 0.18581(16) 0.0409(6) Uani 1 1 d . . .
O12 O 0.5768(3) 0.8839(2) 0.17793(17) 0.0512(7) Uani 1 1 d . . .
F11 F 0.2804(3) 1.10365(17) 0.48246(14) 0.0573(7) Uani 1 1 d . . .

loop_
_atom_site_aniso_label
_atom_site_aniso_U_11
_atom_site_aniso_U_22
_atom_site_aniso_U_33
_atom_site_aniso_U_23
_atom_site_aniso_U_13
_atom_site_aniso_U_12
C1 0.0294(17) 0.046(2) 0.035(2) -0.0016(18) -0.0050(15) -0.0044(15)
C2 0.0285(17) 0.039(2) 0.035(2) -0.0059(17) -0.0058(15) -0.0005(14)
C3 0.0342(17) 0.038(2) 0.037(2) 0.0000(16) -0.0115(15) -0.0028(14)
C4 0.047(2) 0.039(2) 0.053(3) 0.003(2) -0.0089(19) -0.0021(18)
C5 0.057(2) 0.052(3) 0.047(3) 0.017(2) -0.008(2) -0.0079(19)
C6 0.048(2) 0.062(3) 0.036(3) 0.007(2) -0.0015(19) -0.0097(19)
C7 0.045(2) 0.045(2) 0.038(2) -0.0074(18) -0.0005(16) -0.0033(16)
C8 0.0325(18) 0.039(2) 0.033(2) 0.0008(16) -0.0083(15) -0.0034(14)
N1 0.0441(17) 0.0312(19) 0.038(2) -0.0017(14) 0.0022(14) 0.0010(14)
O1 0.0541(15) 0.0409(15) 0.0379(16) 0.0037(12) 0.0048(12) -0.0027(11)
O2 0.0430(13) 0.0466(16) 0.0431(16) -0.0091(13) -0.0046(11) 0.0038(12)
F1 0.0822(15) 0.0558(15) 0.0539(16) -0.0115(12) 0.0208(12) 0.0000(11)
C11 0.0299(17) 0.039(2) 0.033(2) 0.0005(17) -0.0041(15) 0.0011(15)
C12 0.0340(18) 0.043(2) 0.035(2) -0.0031(18) -0.0067(16) 0.0044(15)
C13 0.0329(18) 0.040(2) 0.039(2) -0.0007(17) -0.0106(15) 0.0000(15)
C14 0.049(2) 0.039(3) 0.051(3) 0.002(2) -0.0098(19) -0.0040(17)
C15 0.052(2) 0.051(3) 0.051(3) 0.016(2) -0.0046(19) -0.0132(19)
C16 0.043(2) 0.061(3) 0.038(3) 0.007(2) -0.0004(18) -0.0056(18)
C17 0.0402(19) 0.043(2) 0.034(2) -0.0002(17) -0.0052(16) 0.0011(15)
C18 0.0282(17) 0.041(2) 0.031(2) 0.0063(16) -0.0096(14) -0.0025(14)
N11 0.0397(16) 0.0346(19) 0.0350(19) -0.0001(14) -0.0021(13) 0.0003(13)
O11 0.0416(14) 0.0458(15) 0.0352(15) 0.0052(12) 0.0012(11) -0.0010(11)
O12 0.0563(15) 0.0509(17) 0.0463(18) -0.0119(14) 0.0013(12) 0.0042(12)
F11 0.0684(14) 0.0587(16) 0.0452(15) -0.0087(11) 0.0101(11) -0.0016(11)

loop_
_atom_type_symbol
_atom_type_description
_atom_type_scat_dispersion_real
_atom_type_scat_dispersion_imag
_atom_type_scat_source
C C 0.0033 0.0016 'International Tables Vol C Tables 4.2.6.8 and 6.1.1.4'
H H 0.0000 0.0000 'International Tables Vol C Tables 4.2.6.8 and 6.1.1.4'
N N 0.0061 0.0033 'International Tables Vol C Tables 4.2.6.8 and 6.1.1.4'
O O 0.0106 0.0060 'International Tables Vol C Tables 4.2.6.8 and 6.1.1.4'
F F 0.0171 0.0103 'International Tables Vol C Tables 4.2.6.8 and 6.1.1.4'

loop_
_geom_angle_atom_site_label_1
_geom_angle_atom_site_label_2
_geom_angle_atom_site_label_3
_geom_angle
_geom_angle_site_symmetry_1
_geom_angle_site_symmetry_3
_geom_angle_publ_flag
O1 C1 N1 128.2(4) . . ?
O1 C1 C2 125.8(3) . . ?
N1 C1 C2 106.0(3) . . ?
O2 C2 C3 131.5(3) . . ?
O2 C2 C1 123.7(3) . . ?
C3 C2 C1 104.8(3) . . ?
C4 C3 C8 121.3(3) . . ?
C4 C3 C2 132.5(3) . . ?
C8 C3 C2 106.2(3) . . ?
C3 C4 C5 118.4(4) . . ?
C3 C4 H1 122(2) . . ?
C5 C4 H1 119(2) . . ?
C6 C5 C4 120.7(4) . . ?
C6 C5 H2 124(2) . . ?
C4 C5 H2 116(2) . . ?
C7 C6 C5 120.4(4) . . ?
C7 C6 H3 116(3) . . ?
C5 C6 H3 123(3) . . ?
F1 C7 C6 120.8(3) . . ?
F1 C7 C8 118.7(3) . . ?
C6 C7 C8 120.4(3) . . ?
C7 C8 C3 118.8(3) . . ?
C7 C8 N1 128.8(3) . . ?
C3 C8 N1 112.4(3) . . ?
C1 N1 C8 110.6(3) . . ?
C1 N1 H4 121(2) . . ?
C8 N1 H4 129(2) . . ?
O11 C11 N11 127.7(3) . . ?
O11 C11 C12 126.4(3) . . ?
N11 C11 C12 105.9(3) . . ?
O12 C12 C13 131.6(3) . . ?
O12 C12 C11 123.2(3) . . ?
C13 C12 C11 105.2(3) . . ?
C14 C13 C18 121.1(4) . . ?
C14 C13 C12 133.0(4) . . ?
C18 C13 C12 105.9(3) . . ?
C13 C14 C15 118.8(4) . . ?
C13 C14 H11 118(2) . . ?
C15 C14 H11 123(2) . . ?
C16 C15 C14 120.7(4) . . ?
C16 C15 H12 123.3(19) . . ?
C14 C15 H12 115.9(19) . . ?
C17 C16 C15 119.8(4) . . ?
C17 C16 H13 118(2) . . ?
C15 C16 H13 123(2) . . ?
F11 C17 C16 120.5(3) . . ?
F11 C17 C18 119.0(3) . . ?
C16 C17 C18 120.5(3) . . ?
C17 C18 C13 119.1(3) . . ?
C17 C18 N11 128.9(3) . . ?
C13 C18 N11 112.0(3) . . ?
C11 N11 C18 111.0(3) . . ?
C11 N11 H14 125(2) . . ?
C18 N11 H14 124(2) . . ?

loop_
_geom_bond_atom_site_label_1
_geom_bond_atom_site_label_2
_geom_bond_distance
_geom_bond_site_symmetry_2
_geom_bond_publ_flag
C1 O1 1.207(4) . ?
C1 N1 1.352(4) . ?
C1 C2 1.560(5) . ?
C2 O2 1.197(4) . ?
C2 C3 1.462(5) . ?
C3 C4 1.381(5) . ?
C3 C8 1.390(5) . ?
C4 C5 1.386(6) . ?
C4 H1 0.90(4) . ?
C5 C6 1.373(6) . ?
C5 H2 0.95(4) . ?
C6 C7 1.370(5) . ?
C6 H3 0.94(5) . ?
C7 F1 1.348(4) . ?
C7 C8 1.379(5) . ?
C8 N1 1.390(4) . ?
N1 H4 0.84(4) . ?
C11 O11 1.214(4) . ?
C11 N11 1.346(4) . ?
C11 C12 1.553(5) . ?
C12 O12 1.202(4) . ?
C12 C13 1.467(5) . ?
C13 C14 1.370(5) . ?
C13 C18 1.390(5) . ?
C14 C15 1.387(6) . ?
C14 H11 0.90(4) . ?
C15 C16 1.378(6) . ?
C15 H12 0.91(3) . ?
C16 C17 1.371(5) . ?
C16 H13 0.94(4) . ?
C17 F11 1.345(4) . ?
C17 C18 1.377(5) . ?
C18 N11 1.397(4) . ?
N11 H14 0.92(4) . ?

loop_
_geom_hbond_atom_site_label_D
_geom_hbond_atom_site_label_H
_geom_hbond_atom_site_label_A
_geom_hbond_distance_DH
_geom_hbond_distance_HA
_geom_hbond_distance_DA
_geom_hbond_angle_DHA
_geom_hbond_site_symmetry_A
N1 H4 O11 0.84(4) 2.08(4) 2.906(4) 168(3) 3_676
N11 H14 O1 0.92(4) 1.98(4) 2.885(4) 167(3) 3_676
C15 H12 F11 0.91(3) 2.32(3) 3.156(5) 154(2) 2_546
C5 H2 F1 0.95(4) 2.26(4) 3.201(5) 174(3) 2_547

loop_
_geom_torsion_atom_site_label_1
_geom_torsion_atom_site_label_2
_geom_torsion_atom_site_label_3
_geom_torsion_atom_site_label_4
_geom_torsion
_geom_torsion_site_symmetry_1
_geom_torsion_site_symmetry_2
_geom_torsion_site_symmetry_3
_geom_torsion_site_symmetry_4
_geom_torsion_publ_flag
O1 C1 C2 O2 -0.7(5) . . . . ?
N1 C1 C2 O2 -179.4(3) . . . . ?
O1 C1 C2 C3 178.4(3) . . . . ?
N1 C1 C2 C3 -0.2(3) . . . . ?
O2 C2 C3 C4 -0.4(6) . . . . ?
C1 C2 C3 C4 -179.5(4) . . . . ?
O2 C2 C3 C8 179.6(3) . . . . ?
C1 C2 C3 C8 0.5(3) . . . . ?
C8 C3 C4 C5 0.5(5) . . . . ?
C2 C3 C4 C5 -179.5(3) . . . . ?
C3 C4 C5 C6 0.1(6) . . . . ?
C4 C5 C6 C7 -0.5(6) . . . . ?
C5 C6 C7 F1 179.1(3) . . . . ?
C5 C6 C7 C8 0.3(6) . . . . ?
F1 C7 C8 C3 -178.6(3) . . . . ?
C6 C7 C8 C3 0.3(5) . . . . ?
F1 C7 C8 N1 1.3(5) . . . . ?
C6 C7 C8 N1 -179.8(3) . . . . ?
C4 C3 C8 C7 -0.7(5) . . . . ?
C2 C3 C8 C7 179.3(3) . . . . ?
C4 C3 C8 N1 179.4(3) . . . . ?
C2 C3 C8 N1 -0.6(4) . . . . ?
O1 C1 N1 C8 -178.8(3) . . . . ?
C2 C1 N1 C8 -0.1(3) . . . . ?
C7 C8 N1 C1 -179.4(3) . . . . ?
C3 C8 N1 C1 0.5(4) . . . . ?
O11 C11 C12 O12 0.4(5) . . . . ?
N11 C11 C12 O12 -179.4(3) . . . . ?
O11 C11 C12 C13 -179.7(3) . . . . ?
N11 C11 C12 C13 0.5(3) . . . . ?
O12 C12 C13 C14 -1.8(6) . . . . ?
C11 C12 C13 C14 178.4(4) . . . . ?
O12 C12 C13 C18 180.0(3) . . . . ?
C11 C12 C13 C18 0.1(3) . . . . ?
C18 C13 C14 C15 -0.6(5) . . . . ?
C12 C13 C14 C15 -178.7(3) . . . . ?
C13 C14 C15 C16 0.5(6) . . . . ?
C14 C15 C16 C17 -0.2(6) . . . . ?
C15 C16 C17 F11 179.4(3) . . . . ?
C15 C16 C17 C18 0.1(5) . . . . ?
F11 C17 C18 C13 -179.5(3) . . . . ?
C16 C17 C18 C13 -0.3(5) . . . . ?
F11 C17 C18 N11 0.1(5) . . . . ?
C16 C17 C18 N11 179.3(3) . . . . ?
C14 C13 C18 C17 0.5(5) . . . . ?
C12 C13 C18 C17 179.0(3) . . . . ?
C14 C13 C18 N11 -179.2(3) . . . . ?
C12 C13 C18 N11 -0.6(3) . . . . ?
O11 C11 N11 C18 179.3(3) . . . . ?
C12 C11 N11 C18 -0.9(3) . . . . ?
C17 C18 N11 C11 -178.6(3) . . . . ?
C13 C18 N11 C11 1.0(4) . . . . ?
